data_4038901
loop_
_publ_author_name
'Hupatz, Henrik'
'Gaedke, Marius'
'Schr\"oder, Hendrik V'
'Beerhues, Julia'
'Valkonen, Arto'
'Klautzsch, Fabian'
'M\"uller, Sebastian'
'Witte, Felix'
'Rissanen, Kari'
'Sarkar, Biprajit'
'Schalley, Christoph A.'

_publ_section_title
;
 Thermodynamic and electrochemical study of tailor-made crown ethers for
 redox-switchable (pseudo)rotaxanes
;
_journal_name_full 'Beilstein Journal of Organic Chemistry'
_journal_page_first 2576
_journal_page_last 2588
_journal_paper_doi 10.3762/bjoc.16.209
_journal_volume 16
_journal_year 2020
_chemical_formula_sum 'C44 H50 N4 O10'
_chemical_formula_weight 794.88
_space_group_crystal_system monoclinic
_space_group_IT_number 14
_space_group_name_Hall '-P 2ybc'
_space_group_name_H-M_alt 'P 1 21/c 1'
_atom_sites_solution_hydrogens geom
_audit_creation_method SHELXL-2017/1
_cell_angle_alpha 90
_cell_angle_beta 90.657(4)
_cell_angle_gamma 90
_cell_formula_units_Z 4
_cell_length_a 13.6717(13)
_cell_length_b 9.8821(10)
_cell_length_c 28.639(3)
_cell_measurement_reflns_used 5843
_cell_measurement_temperature 103(2)
_cell_measurement_theta_max 25.405
_cell_measurement_theta_min 2.180
_cell_volume 3869.0(7)
_computing_cell_refinement 'APEX3 (Bruker, 2015)'
_computing_data_collection 'APEX3 (Bruker, 2015)'
_computing_data_reduction 'SAINT+ (Bruker, 2009)'
_computing_molecular_graphics 'Diamond 3D, Version 4.0 (Brandenburg, 2014)'
_computing_publication_material shelxle
_computing_structure_refinement 'SHELXL-2017/1 (Sheldrick, 2017)'
_computing_structure_solution 'SHELXT 2014/5 (Sheldrick, 2014)'
_diffrn_ambient_temperature 103(2)
_diffrn_measured_fraction_theta_full 0.999
_diffrn_measured_fraction_theta_max 0.999
_diffrn_measurement_device_type 'Bruker D8 Venture'
_diffrn_measurement_method 'omega + phi scans'
_diffrn_radiation_type MoK\a
_diffrn_radiation_wavelength 0.71073
_diffrn_reflns_av_R_equivalents 0.0678
_diffrn_reflns_av_unetI/netI 0.0222
_diffrn_reflns_Laue_measured_fraction_full 0.999
_diffrn_reflns_Laue_measured_fraction_max 0.999
_diffrn_reflns_limit_h_max 16
_diffrn_reflns_limit_h_min -16
_diffrn_reflns_limit_k_max 11
_diffrn_reflns_limit_k_min -11
_diffrn_reflns_limit_l_max 34
_diffrn_reflns_limit_l_min -34
_diffrn_reflns_number 134093
_diffrn_reflns_point_group_measured_fraction_full 0.999
_diffrn_reflns_point_group_measured_fraction_max 0.999
_diffrn_reflns_theta_full 25.242
_diffrn_reflns_theta_max 25.405
_diffrn_reflns_theta_min 2.180
_exptl_absorpt_coefficient_mu 0.097
_exptl_absorpt_correction_T_max 0.7452
_exptl_absorpt_correction_T_min 0.7083
_exptl_absorpt_correction_type multi-scan
_exptl_absorpt_process_details 'Blessing, 1995'
_exptl_crystal_colour colourless
_exptl_crystal_density_diffrn 1.365
_exptl_crystal_description block
_exptl_crystal_F_000 1688
_exptl_crystal_size_max 0.42
_exptl_crystal_size_mid 0.22
_exptl_crystal_size_min 0.1
_refine_diff_density_max 0.597
_refine_diff_density_min -0.285
_refine_diff_density_rms 0.054
_refine_ls_extinction_method none
_refine_ls_goodness_of_fit_ref 1.088
_refine_ls_hydrogen_treatment constr
_refine_ls_matrix_type full
_refine_ls_number_parameters 544
_refine_ls_number_reflns 7104
_refine_ls_number_restraints 4
_refine_ls_restrained_S_all 1.103
_refine_ls_R_factor_all 0.0664
_refine_ls_R_factor_gt 0.0522
_refine_ls_shift/su_max 0.001
_refine_ls_shift/su_mean 0.000
_refine_ls_structure_factor_coef Fsqd
_refine_ls_weighting_details 'w=1/[\s^2^(Fo^2^)+(0.0481P)^2^+4.0429P] where P=(Fo^2^+2Fc^2^)/3'
_refine_ls_weighting_scheme calc
_refine_ls_wR_factor_gt 0.1187
_refine_ls_wR_factor_ref 0.1254
_reflns_Friedel_coverage 0.000
_reflns_number_gt 5843
_reflns_number_total 7104
_reflns_threshold_expression 'I > 2\s(I)'
_cod_data_source_file NDIC7.cif
_cod_data_source_block bip387_p21c_a
_cod_original_cell_volume 3869.1(7)
_cod_original_sg_symbol_H-M 'P 21/c'
_cod_database_code 4038901
_shelx_shelxl_version_number 2017/1
_shelx_space_group_comment
;
The symmetry employed for this shelxl refinement is uniquely defined
by the following loop, which should always be used as a source of
symmetry information in preference to the above space-group names.
They are only intended as comments.
;

loop_
_space_group_symop_operation_xyz
'x, y, z'
'-x, y+1/2, -z+1/2'
'-x, -y, -z'
'x, -y-1/2, z-1/2'

loop_
_atom_site_label
_atom_site_type_symbol
_atom_site_fract_x
_atom_site_fract_y
_atom_site_fract_z
_atom_site_U_iso_or_equiv
_atom_site_adp_type
_atom_site_occupancy
_atom_site_site_symmetry_order
_atom_site_calc_flag
_atom_site_refinement_flags_posn
_atom_site_refinement_flags_adp
_atom_site_refinement_flags_occupancy
_atom_site_disorder_assembly
_atom_site_disorder_group
O8 O 0.44198(10) 1.02630(16) 0.55988(5) 0.0227(3) Uani 1 1 d . . . . .
O1 O 0.67654(10) 0.18413(15) 0.57866(5) 0.0203(3) Uani 1 1 d . . . . .
C1 C 0.61438(14) 0.2760(2) 0.59798(7) 0.0164(4) Uani 1 1 d . . . . .
N1 N 1.06973(13) 0.37761(19) 0.60394(6) 0.0250(4) Uani 1 1 d . . . . .
O2 O 0.84321(10) 0.11052(16) 0.51552(5) 0.0242(3) Uani 1 1 d . . . . .
C2 C 0.54651(14) 0.3513(2) 0.57413(7) 0.0178(4) Uani 1 1 d . . . . .
H2 H 0.540051 0.340750 0.541263 0.021 Uiso 1 1 calc R U . . .
N2 N 0.80831(13) 0.49238(18) 0.61336(6) 0.0204(4) Uani 1 1 d . . . . .
O7 O 0.77851(11) 0.49103(16) 0.53508(5) 0.0260(4) Uani 1 1 d . . . . .
C3 C 0.48549(14) 0.4450(2) 0.59749(7) 0.0163(4) Uani 1 1 d . . . . .
N3 N 0.46336(12) 1.01874(18) 0.63882(6) 0.0192(4) Uani 1 1 d . . . . .
O4 O 1.06380(11) 0.22770(15) 0.69312(5) 0.0248(4) Uani 1 1 d . . . . .
C4 C 0.41506(15) 0.5246(2) 0.57369(7) 0.0201(5) Uani 1 1 d . . . . .
H4 H 0.407505 0.515582 0.540818 0.024 Uiso 1 1 calc R U . . .
C32 C 0.38876(16) 1.1248(2) 0.64568(8) 0.0249(5) Uani 1 1 d . . . . .
H32A H 0.374103 1.169165 0.615406 0.030 Uiso 1 1 calc R U . A 1
H32B H 0.414936 1.194384 0.667317 0.030 Uiso 1 1 calc R U . A 1
C30 C 0.48400(15) 0.9755(2) 0.59330(7) 0.0185(4) Uani 1 1 d . . . . .
C5 C 0.35770(15) 0.6143(2) 0.59711(8) 0.0234(5) Uani 1 1 d . . . . .
H5 H 0.310532 0.666565 0.580494 0.028 Uiso 1 1 calc R U . . .
C6 C 0.36808(15) 0.6296(2) 0.64575(8) 0.0226(5) Uani 1 1 d . . . . .
H6 H 0.328252 0.692622 0.661836 0.027 Uiso 1 1 calc R U . . .
O6 O 0.69272(10) 0.20748(15) 0.66770(5) 0.0190(3) Uani 1 1 d . . . . .
C29 C 0.55674(14) 0.8658(2) 0.58850(7) 0.0168(4) Uani 1 1 d . . . . .
C28 C 0.58028(14) 0.8176(2) 0.54472(7) 0.0191(5) Uani 1 1 d . . . . .
H28 H 0.550945 0.856943 0.517722 0.023 Uiso 1 1 calc R U . . .
C7 C 0.43570(15) 0.5536(2) 0.67007(7) 0.0190(4) Uani 1 1 d . . . . .
H7 H 0.442050 0.564194 0.702931 0.023 Uiso 1 1 calc R U . . .
C26 C 0.69087(14) 0.6528(2) 0.57863(7) 0.0177(4) Uani 1 1 d . . . . .
C9 C 0.56648(14) 0.3801(2) 0.67102(7) 0.0165(4) Uani 1 1 d . . . . .
H9 H 0.573775 0.389683 0.703885 0.020 Uiso 1 1 calc R U . . .
O9 O 0.48979(12) 1.01684(17) 0.71724(5) 0.0284(4) Uani 1 1 d . . . . .
C27 C 0.64709(14) 0.7111(2) 0.53989(7) 0.0185(4) Uani 1 1 d . . . . .
H27 H 0.662443 0.678757 0.509614 0.022 Uiso 1 1 calc R U . . .
C8 C 0.49586(14) 0.4598(2) 0.64670(7) 0.0157(4) Uani 1 1 d . . . . .
C40 C 0.71380(15) 0.6451(2) 0.66362(7) 0.0194(5) Uani 1 1 d . . . . .
O3B O 1.00630(11) 0.29263(17) 0.51231(6) 0.0259(5) Uani 0.930(3) 1 d . . P B 1
O3A O 1.0249(12) 0.190(2) 0.5242(6) 0.0259(5) Uani 0.070(3) 1 d D . P B 2
C10 C 0.62407(14) 0.2897(2) 0.64778(7) 0.0161(4) Uani 1 1 d . . . . .
O10 O 0.83087(11) 0.49018(15) 0.69217(5) 0.0255(4) Uani 1 1 d . . . . .
C39 C 0.68969(16) 0.6916(2) 0.70721(7) 0.0221(5) Uani 1 1 d . . . . .
H39 H 0.719225 0.651965 0.734112 0.027 Uiso 1 1 calc R U . . .
C38 C 0.62232(16) 0.7962(2) 0.71236(7) 0.0231(5) Uani 1 1 d . . . . .
H38 H 0.606019 0.826642 0.742750 0.028 Uiso 1 1 calc R U . . .
C11 C 0.70414(15) 0.2143(2) 0.71759(7) 0.0194(4) Uani 1 1 d . . . . .
H11A H 0.640050 0.202304 0.732785 0.023 Uiso 1 1 calc R U . . .
H11B H 0.731097 0.303420 0.726879 0.023 Uiso 1 1 calc R U . . .
C37 C 0.57888(15) 0.8562(2) 0.67366(7) 0.0191(4) Uani 1 1 d . . . . .
C12 C 0.77305(16) 0.1031(2) 0.73222(7) 0.0244(5) Uani 1 1 d D . . . .
H12A H 0.765202 0.019955 0.713277 0.029 Uiso 0.118(7) 1 calc R U P C 1
H12B H 0.769312 0.081495 0.765903 0.029 Uiso 0.118(7) 1 calc R U P C 1
H12C H 0.771545 0.096163 0.766688 0.029 Uiso 0.882(7) 1 calc R U P C 2
H12D H 0.747426 0.016841 0.719479 0.029 Uiso 0.882(7) 1 calc R U P C 2
C15 C 1.07522(18) 0.3703(2) 0.69079(8) 0.0296(5) Uani 1 1 d . . . . .
H15A H 1.113869 0.402485 0.718051 0.036 Uiso 1 1 calc R U . . .
H15B H 1.010322 0.414682 0.691437 0.036 Uiso 1 1 calc R U . . .
C14 C 1.03383(16) 0.1838(3) 0.73828(8) 0.0286(5) Uani 1 1 d . . . . .
H14A H 1.072210 0.234101 0.762116 0.034 Uiso 1 1 calc R U . . .
H14B H 1.050276 0.086720 0.741696 0.034 Uiso 1 1 calc R U . . .
C36 C 0.50910(16) 0.9683(2) 0.67919(7) 0.0214(5) Uani 1 1 d . . . . .
C13 C 0.92763(17) 0.2018(2) 0.74830(8) 0.0285(5) Uani 1 1 d D . . . .
H13A H 0.913050 0.142148 0.775112 0.034 Uiso 0.118(7) 1 calc R U P C 1
H13B H 0.919807 0.295872 0.759531 0.034 Uiso 0.118(7) 1 calc R U P C 1
H13C H 0.915127 0.179923 0.781437 0.034 Uiso 0.882(7) 1 calc R U P C 2
H13D H 0.908590 0.297170 0.742808 0.034 Uiso 0.882(7) 1 calc R U P C 2
C16 C 1.12680(17) 0.4065(2) 0.64638(8) 0.0284(5) Uani 1 1 d . . . . .
H16A H 1.142899 0.504168 0.647029 0.034 Uiso 1 1 calc R U . . .
H16B H 1.189133 0.355732 0.645135 0.034 Uiso 1 1 calc R U . . .
C17 C 1.13208(17) 0.3758(3) 0.56248(8) 0.0302(5) Uani 1 1 d . . . . .
H17A H 1.200808 0.361004 0.572487 0.036 Uiso 1 1 calc R U . . .
H17B H 1.128366 0.465114 0.546923 0.036 Uiso 1 1 calc R U . . .
C41 C 0.78848(15) 0.5379(2) 0.65848(7) 0.0201(5) Uani 1 1 d . . . . .
C25 C 0.76149(15) 0.5400(2) 0.57296(7) 0.0193(5) Uani 1 1 d . . . . .
C18 C 1.10344(17) 0.2681(3) 0.52806(9) 0.0310(6) Uani 1 1 d D . . . .
H18A H 1.148536 0.269325 0.501265 0.037 Uiso 0.930(3) 1 calc R U P B 1
H18B H 1.107587 0.177937 0.543044 0.037 Uiso 0.930(3) 1 calc R U P B 1
H18C H 1.107407 0.313639 0.497358 0.037 Uiso 0.070(3) 1 calc R U P B 2
H18D H 1.158863 0.203615 0.529017 0.037 Uiso 0.070(3) 1 calc R U P B 2
C24 C 0.88769(15) 0.3923(2) 0.60800(8) 0.0224(5) Uani 1 1 d . . . . .
H24A H 0.871885 0.330627 0.581736 0.027 Uiso 1 1 calc R U . . .
H24B H 0.893974 0.337428 0.636801 0.027 Uiso 1 1 calc R U . . .
C19 C 0.97675(17) 0.2053(2) 0.47608(8) 0.0292(5) Uani 1 1 d D . . . .
H19A H 1.007705 0.115537 0.480300 0.035 Uiso 0.930(3) 1 calc R U P B 1
H19B H 0.997298 0.242465 0.445618 0.035 Uiso 0.930(3) 1 calc R U P B 1
H19C H 0.993678 0.295310 0.463291 0.035 Uiso 0.070(3) 1 calc R U P B 2
H19D H 1.003627 0.135951 0.454845 0.035 Uiso 0.070(3) 1 calc R U P B 2
C23 C 0.98439(16) 0.4651(2) 0.59860(8) 0.0265(5) Uani 1 1 d . . . . .
H23A H 0.982707 0.501762 0.566426 0.032 Uiso 1 1 calc R U . . .
H23B H 0.990993 0.542457 0.620376 0.032 Uiso 1 1 calc R U . . .
C20 C 0.86813(17) 0.1917(3) 0.47697(8) 0.0286(5) Uani 1 1 d . . . . .
H20A H 0.837459 0.282032 0.479801 0.034 Uiso 1 1 calc R U . . .
H20B H 0.844242 0.149277 0.447669 0.034 Uiso 1 1 calc R U . . .
C22 C 0.67012(16) 0.1670(2) 0.52893(7) 0.0228(5) Uani 1 1 d . . . . .
H22A H 0.682927 0.254082 0.513045 0.027 Uiso 1 1 calc R U . . .
H22B H 0.603819 0.135706 0.519802 0.027 Uiso 1 1 calc R U . . .
C21 C 0.74550(15) 0.0633(2) 0.51505(8) 0.0241(5) Uani 1 1 d . . . . .
H21A H 0.740915 -0.014911 0.536515 0.029 Uiso 1 1 calc R U . . .
H21B H 0.729279 0.030528 0.483223 0.029 Uiso 1 1 calc R U . . .
C33A C 0.29546(18) 1.0667(3) 0.66534(9) 0.0224(6) Uani 0.877(3) 1 d . . P D 1
H33A H 0.253001 1.141950 0.675589 0.027 Uiso 0.877(3) 1 calc R U P D 1
H33B H 0.311861 1.011290 0.693143 0.027 Uiso 0.877(3) 1 calc R U P D 1
C34A C 0.23918(18) 0.9799(3) 0.63047(8) 0.0231(6) Uani 0.877(3) 1 d . . P D 1
H34A H 0.284468 0.915637 0.615357 0.028 Uiso 0.877(3) 1 calc R U P D 1
H34B H 0.210084 1.038249 0.605884 0.028 Uiso 0.877(3) 1 calc R U P D 1
C35A C 0.1580(3) 0.9012(5) 0.6550(2) 0.0336(10) Uani 0.877(3) 1 d . . P D 1
H35A H 0.186691 0.846171 0.680140 0.050 Uiso 0.877(3) 1 calc R U P D 1
H35B H 0.124657 0.842194 0.632432 0.050 Uiso 0.877(3) 1 calc R U P D 1
H35C H 0.110900 0.964980 0.668194 0.050 Uiso 0.877(3) 1 calc R U P D 1
C33B C 0.2791(14) 1.058(2) 0.6337(7) 0.0224(6) Uani 0.123(3) 1 d . . P D 2
H33C H 0.231340 1.130908 0.627042 0.027 Uiso 0.123(3) 1 calc R U P D 2
H33D H 0.283087 0.999040 0.605860 0.027 Uiso 0.123(3) 1 calc R U P D 2
C34B C 0.2454(13) 0.9735(19) 0.6768(6) 0.0231(6) Uani 0.123(3) 1 d . . P D 2
H34C H 0.237576 1.029446 0.705174 0.028 Uiso 0.123(3) 1 calc R U P D 2
H34D H 0.288953 0.895733 0.683495 0.028 Uiso 0.123(3) 1 calc R U P D 2
C35B C 0.137(3) 0.926(5) 0.6529(18) 0.0336(10) Uani 0.123(3) 1 d . . P D 2
H35D H 0.097974 1.006285 0.645265 0.050 Uiso 0.123(3) 1 calc R U P D 2
H35E H 0.101144 0.869745 0.675290 0.050 Uiso 0.123(3) 1 calc R U P D 2
H35F H 0.148337 0.873517 0.624428 0.050 Uiso 0.123(3) 1 calc R U P D 2
O5A O 0.8638(9) 0.183(2) 0.7199(4) 0.0193(6) Uani 0.118(7) 1 d D . P C 1
O5B O 0.87090(12) 0.1153(3) 0.71889(6) 0.0193(6) Uani 0.882(7) 1 d . . P C 2
C51 C 0.90569(16) -0.0914(2) 0.63229(8) 0.0246(5) Uani 1 1 d . . . . .
C50 C 0.91071(18) 0.0492(2) 0.61790(8) 0.0281(5) Uani 1 1 d . . . . .
H50A H 0.847689 0.093149 0.623518 0.042 Uiso 1 1 calc R U . . .
H50B H 0.925715 0.053860 0.584556 0.042 Uiso 1 1 calc R U . . .
H50C H 0.962125 0.095440 0.635888 0.042 Uiso 1 1 calc R U . . .
C43 C 0.60124(14) 0.8085(2) 0.62860(7) 0.0172(4) Uani 1 1 d . . . . .
C42 C 0.66861(14) 0.7020(2) 0.62362(7) 0.0171(4) Uani 1 1 d . . . . .
N50 N 0.90286(16) -0.2023(2) 0.64329(8) 0.0391(5) Uani 1 1 d . . . . .

loop_
_atom_site_aniso_label
_atom_site_aniso_U_11
_atom_site_aniso_U_22
_atom_site_aniso_U_33
_atom_site_aniso_U_23
_atom_site_aniso_U_13
_atom_site_aniso_U_12
O8 0.0214(8) 0.0308(9) 0.0160(7) 0.0031(7) -0.0026(6) -0.0017(7)
O1 0.0209(7) 0.0269(8) 0.0130(7) -0.0038(6) 0.0000(6) 0.0012(6)
C1 0.0153(10) 0.0171(10) 0.0168(10) -0.0002(8) 0.0005(8) -0.0048(8)
N1 0.0239(10) 0.0257(10) 0.0252(10) 0.0022(8) 0.0002(8) -0.0048(8)
O2 0.0203(8) 0.0336(9) 0.0188(8) -0.0002(7) 0.0022(6) -0.0065(7)
C2 0.0197(10) 0.0222(11) 0.0116(9) -0.0004(8) -0.0001(8) -0.0061(9)
N2 0.0229(9) 0.0189(9) 0.0194(9) 0.0026(7) -0.0010(7) -0.0064(8)
O7 0.0306(8) 0.0296(9) 0.0177(8) 0.0005(7) 0.0048(6) 0.0004(7)
C3 0.0151(10) 0.0177(10) 0.0162(10) 0.0035(8) -0.0015(8) -0.0071(8)
N3 0.0203(9) 0.0214(9) 0.0158(9) 0.0009(7) 0.0002(7) -0.0043(8)
O4 0.0289(8) 0.0228(8) 0.0227(8) 0.0007(6) -0.0002(6) -0.0009(7)
C4 0.0215(11) 0.0237(11) 0.0149(10) 0.0040(9) -0.0030(8) -0.0053(9)
C32 0.0296(12) 0.0215(11) 0.0235(11) 0.0011(9) 0.0015(9) -0.0030(10)
C30 0.0188(10) 0.0240(11) 0.0125(10) 0.0024(9) -0.0021(8) -0.0103(9)
C5 0.0185(11) 0.0249(12) 0.0267(12) 0.0074(10) -0.0041(9) 0.0005(9)
C6 0.0206(11) 0.0227(11) 0.0245(11) 0.0023(9) 0.0036(9) 0.0004(9)
O6 0.0209(7) 0.0234(8) 0.0128(7) 0.0013(6) -0.0015(6) 0.0032(6)
C29 0.0145(10) 0.0214(11) 0.0146(10) 0.0022(8) -0.0004(8) -0.0072(8)
C28 0.0177(10) 0.0281(12) 0.0115(10) 0.0043(9) -0.0031(8) -0.0094(9)
C7 0.0195(10) 0.0217(11) 0.0160(10) 0.0016(9) 0.0022(8) -0.0033(9)
C26 0.0167(10) 0.0221(11) 0.0144(10) 0.0013(8) 0.0002(8) -0.0117(8)
C9 0.0168(10) 0.0206(11) 0.0121(10) 0.0015(8) -0.0002(8) -0.0057(9)
O9 0.0363(9) 0.0336(9) 0.0154(8) -0.0045(7) 0.0012(7) 0.0010(7)
C27 0.0176(10) 0.0246(11) 0.0134(10) -0.0007(9) 0.0015(8) -0.0080(9)
C8 0.0140(10) 0.0176(10) 0.0156(10) 0.0014(8) 0.0017(8) -0.0069(8)
C40 0.0232(11) 0.0211(11) 0.0139(10) 0.0037(8) -0.0024(8) -0.0110(9)
O3B 0.0209(9) 0.0252(10) 0.0317(10) -0.0072(8) 0.0052(7) -0.0012(7)
O3A 0.0209(9) 0.0252(10) 0.0317(10) -0.0072(8) 0.0052(7) -0.0012(7)
C10 0.0146(10) 0.0186(11) 0.0151(10) 0.0023(8) 0.0003(8) -0.0051(8)
O10 0.0322(9) 0.0239(8) 0.0203(8) 0.0051(7) -0.0078(7) -0.0039(7)
C39 0.0283(12) 0.0237(11) 0.0142(10) 0.0042(9) -0.0053(9) -0.0062(10)
C38 0.0304(12) 0.0292(12) 0.0097(10) 0.0006(9) 0.0004(8) -0.0097(10)
C11 0.0210(11) 0.0248(11) 0.0123(10) 0.0024(9) 0.0002(8) -0.0010(9)
C37 0.0203(11) 0.0218(11) 0.0151(10) 0.0011(8) 0.0004(8) -0.0077(9)
C12 0.0257(11) 0.0292(12) 0.0183(11) 0.0052(9) 0.0003(9) 0.0021(10)
C15 0.0310(13) 0.0278(13) 0.0300(13) -0.0061(10) -0.0053(10) -0.0053(10)
C14 0.0281(12) 0.0383(14) 0.0192(11) 0.0020(10) -0.0040(9) 0.0081(11)
C36 0.0243(11) 0.0265(12) 0.0135(10) 0.0005(9) 0.0004(8) -0.0106(9)
C13 0.0380(13) 0.0293(13) 0.0182(11) 0.0006(10) 0.0011(10) -0.0045(11)
C16 0.0242(12) 0.0267(13) 0.0343(13) 0.0007(10) -0.0017(10) -0.0091(10)
C17 0.0262(12) 0.0333(13) 0.0313(13) 0.0027(11) 0.0033(10) -0.0093(11)
C41 0.0219(11) 0.0179(11) 0.0205(11) 0.0043(9) -0.0030(9) -0.0081(9)
C25 0.0201(11) 0.0204(11) 0.0175(11) 0.0031(9) 0.0006(8) -0.0090(9)
C18 0.0253(12) 0.0307(13) 0.0372(14) 0.0005(11) 0.0119(10) 0.0016(10)
C24 0.0251(11) 0.0187(11) 0.0233(11) 0.0022(9) -0.0018(9) -0.0022(9)
C19 0.0366(13) 0.0257(12) 0.0254(12) -0.0037(10) 0.0142(10) -0.0062(11)
C23 0.0288(12) 0.0212(12) 0.0295(12) 0.0028(10) 0.0006(10) -0.0052(10)
C20 0.0372(13) 0.0306(13) 0.0180(11) -0.0003(10) 0.0011(10) -0.0074(11)
C22 0.0212(11) 0.0334(13) 0.0137(10) -0.0056(9) -0.0017(8) -0.0046(10)
C21 0.0215(11) 0.0301(12) 0.0207(11) -0.0078(9) 0.0025(9) -0.0052(10)
C33A 0.0247(13) 0.0250(13) 0.0176(13) -0.0008(11) 0.0014(10) 0.0025(11)
C34A 0.0242(13) 0.0260(14) 0.0191(12) -0.0008(10) 0.0016(10) -0.0005(12)
C35A 0.019(3) 0.038(3) 0.0437(17) -0.0065(19) 0.0043(18) -0.0006(17)
C33B 0.0247(13) 0.0250(13) 0.0176(13) -0.0008(11) 0.0014(10) 0.0025(11)
C34B 0.0242(13) 0.0260(14) 0.0191(12) -0.0008(10) 0.0016(10) -0.0005(12)
C35B 0.019(3) 0.038(3) 0.0437(17) -0.0065(19) 0.0043(18) -0.0006(17)
O5A 0.0216(8) 0.0183(16) 0.0181(8) -0.0005(8) -0.0007(6) 0.0035(8)
O5B 0.0216(8) 0.0183(16) 0.0181(8) -0.0005(8) -0.0007(6) 0.0035(8)
C51 0.0219(11) 0.0287(14) 0.0233(12) -0.0045(10) 0.0054(9) -0.0023(10)
C50 0.0395(14) 0.0244(12) 0.0204(11) 0.0008(9) -0.0008(10) 0.0024(10)
C43 0.0174(10) 0.0222(11) 0.0118(10) 0.0022(8) -0.0008(8) -0.0122(9)
C42 0.0166(10) 0.0198(11) 0.0149(10) 0.0027(8) -0.0007(8) -0.0098(9)
N50 0.0381(13) 0.0267(12) 0.0527(14) 0.0004(11) 0.0106(10) -0.0086(10)

loop_
_atom_type_symbol
_atom_type_description
_atom_type_scat_dispersion_real
_atom_type_scat_dispersion_imag
_atom_type_scat_source
C C 0.0033 0.0016 'International Tables Vol C Tables 4.2.6.8 and 6.1.1.4'
H H 0.0000 0.0000 'International Tables Vol C Tables 4.2.6.8 and 6.1.1.4'
N N 0.0061 0.0033 'International Tables Vol C Tables 4.2.6.8 and 6.1.1.4'
O O 0.0106 0.0060 'International Tables Vol C Tables 4.2.6.8 and 6.1.1.4'

loop_
_geom_angle_atom_site_label_1
_geom_angle_atom_site_label_2
_geom_angle_atom_site_label_3
_geom_angle
_geom_angle_site_symmetry_1
_geom_angle_site_symmetry_3
_geom_angle_publ_flag
C1 O1 C22 116.69(16) . . ?
O1 C1 C2 125.59(18) . . ?
O1 C1 C10 114.49(17) . . ?
C2 C1 C10 119.92(18) . . ?
C23 N1 C16 112.90(18) . . ?
C23 N1 C17 113.15(18) . . ?
C16 N1 C17 111.37(18) . . ?
C20 O2 C21 114.64(17) . . ?
C1 C2 C3 121.28(18) . . ?
C1 C2 H2 119.4 . . ?
C3 C2 H2 119.4 . . ?
C25 N2 C41 124.40(18) . . ?
C25 N2 C24 117.99(17) . . ?
C41 N2 C24 117.52(17) . . ?
C4 C3 C2 122.48(18) . . ?
C4 C3 C8 118.73(19) . . ?
C2 C3 C8 118.79(18) . . ?
C36 N3 C30 124.47(18) . . ?
C36 N3 C32 116.44(17) . . ?
C30 N3 C32 119.09(17) . . ?
C15 O4 C14 112.14(18) . . ?
C5 C4 C3 121.11(19) . . ?
C5 C4 H4 119.4 . . ?
C3 C4 H4 119.4 . . ?
N3 C32 C33A 111.51(19) . . ?
N3 C32 C33B 108.2(7) . . ?
N3 C32 H32A 109.3 . . ?
C33A C32 H32A 109.3 . . ?
N3 C32 H32B 109.3 . . ?
C33A C32 H32B 109.3 . . ?
H32A C32 H32B 108.0 . . ?
O8 C30 N3 120.4(2) . . ?
O8 C30 C29 122.71(19) . . ?
N3 C30 C29 116.89(17) . . ?
C4 C5 C6 120.3(2) . . ?
C4 C5 H5 119.8 . . ?
C6 C5 H5 119.8 . . ?
C7 C6 C5 120.2(2) . . ?
C7 C6 H6 119.9 . . ?
C5 C6 H6 119.9 . . ?
C10 O6 C11 117.07(15) . . ?
C28 C29 C43 119.8(2) . . ?
C28 C29 C30 120.05(18) . . ?
C43 C29 C30 120.17(18) . . ?
C29 C28 C27 120.47(19) . . ?
C29 C28 H28 119.8 . . ?
C27 C28 H28 119.8 . . ?
C6 C7 C8 120.70(19) . . ?
C6 C7 H7 119.7 . . ?
C8 C7 H7 119.7 . . ?
C27 C26 C42 119.5(2) . . ?
C27 C26 C25 120.14(18) . . ?
C42 C26 C25 120.34(18) . . ?
C10 C9 C8 120.95(18) . . ?
C10 C9 H9 119.5 . . ?
C8 C9 H9 119.5 . . ?
C26 C27 C28 120.76(19) . . ?
C26 C27 H27 119.6 . . ?
C28 C27 H27 119.6 . . ?
C7 C8 C9 121.81(18) . . ?
C7 C8 C3 118.99(18) . . ?
C9 C8 C3 119.20(18) . . ?
C39 C40 C42 119.8(2) . . ?
C39 C40 C41 120.17(19) . . ?
C42 C40 C41 120.00(19) . . ?
C19 O3B C18 112.95(18) . . ?
C18 O3A C19 110.8(12) . . ?
O6 C10 C9 125.67(18) . . ?
O6 C10 C1 114.48(17) . . ?
C9 C10 C1 119.84(18) . . ?
C40 C39 C38 120.6(2) . . ?
C40 C39 H39 119.7 . . ?
C38 C39 H39 119.7 . . ?
C37 C38 C39 120.74(19) . . ?
C37 C38 H38 119.6 . . ?
C39 C38 H38 119.6 . . ?
O6 C11 C12 107.67(17) . . ?
O6 C11 H11A 110.2 . . ?
C12 C11 H11A 110.2 . . ?
O6 C11 H11B 110.2 . . ?
C12 C11 H11B 110.2 . . ?
H11A C11 H11B 108.5 . . ?
C38 C37 C43 119.6(2) . . ?
C38 C37 C36 120.60(19) . . ?
C43 C37 C36 119.83(19) . . ?
O5B C12 C11 117.3(2) . . ?
C11 C12 O5A 93.8(8) . . ?
C11 C12 H12A 113.0 . . ?
O5A C12 H12A 113.0 . . ?
C11 C12 H12B 113.0 . . ?
O5A C12 H12B 113.0 . . ?
H12A C12 H12B 110.4 . . ?
O5B C12 H12C 108.0 . . ?
C11 C12 H12C 108.0 . . ?
O5B C12 H12D 108.0 . . ?
C11 C12 H12D 108.0 . . ?
H12C C12 H12D 107.2 . . ?
O4 C15 C16 109.18(19) . . ?
O4 C15 H15A 109.8 . . ?
C16 C15 H15A 109.8 . . ?
O4 C15 H15B 109.8 . . ?
C16 C15 H15B 109.8 . . ?
H15A C15 H15B 108.3 . . ?
O4 C14 C13 115.30(18) . . ?
O4 C14 H14A 108.4 . . ?
C13 C14 H14A 108.4 . . ?
O4 C14 H14B 108.4 . . ?
C13 C14 H14B 108.4 . . ?
H14A C14 H14B 107.5 . . ?
O9 C36 N3 119.9(2) . . ?
O9 C36 C37 122.5(2) . . ?
N3 C36 C37 117.59(18) . . ?
O5A C13 C14 123.6(8) . . ?
O5B C13 C14 109.82(19) . . ?
O5A C13 H13A 106.4 . . ?
C14 C13 H13A 106.4 . . ?
O5A C13 H13B 106.4 . . ?
C14 C13 H13B 106.4 . . ?
H13A C13 H13B 106.5 . . ?
O5B C13 H13C 109.7 . . ?
C14 C13 H13C 109.7 . . ?
O5B C13 H13D 109.7 . . ?
C14 C13 H13D 109.7 . . ?
H13C C13 H13D 108.2 . . ?
N1 C16 C15 113.88(18) . . ?
N1 C16 H16A 108.8 . . ?
C15 C16 H16A 108.8 . . ?
N1 C16 H16B 108.8 . . ?
C15 C16 H16B 108.8 . . ?
H16A C16 H16B 107.7 . . ?
N1 C17 C18 112.97(19) . . ?
N1 C17 H17A 109.0 . . ?
C18 C17 H17A 109.0 . . ?
N1 C17 H17B 109.0 . . ?
C18 C17 H17B 109.0 . . ?
H17A C17 H17B 107.8 . . ?
O10 C41 N2 120.9(2) . . ?
O10 C41 C40 121.5(2) . . ?
N2 C41 C40 117.64(18) . . ?
O7 C25 N2 121.0(2) . . ?
O7 C25 C26 121.95(19) . . ?
N2 C25 C26 117.03(18) . . ?
O3A C18 C17 132.3(9) . . ?
O3B C18 C17 108.90(19) . . ?
O3B C18 H18A 109.9 . . ?
C17 C18 H18A 109.9 . . ?
O3B C18 H18B 109.9 . . ?
C17 C18 H18B 109.9 . . ?
H18A C18 H18B 108.3 . . ?
O3A C18 H18C 104.2 . . ?
C17 C18 H18C 104.2 . . ?
O3A C18 H18D 104.2 . . ?
C17 C18 H18D 104.2 . . ?
H18C C18 H18D 105.5 . . ?
N2 C24 C23 109.89(17) . . ?
N2 C24 H24A 109.7 . . ?
C23 C24 H24A 109.7 . . ?
N2 C24 H24B 109.7 . . ?
C23 C24 H24B 109.7 . . ?
H24A C24 H24B 108.2 . . ?
O3B C19 C20 108.71(18) . . ?
C20 C19 O3A 113.2(7) . . ?
O3B C19 H19A 109.9 . . ?
C20 C19 H19A 109.9 . . ?
O3B C19 H19B 109.9 . . ?
C20 C19 H19B 109.9 . . ?
H19A C19 H19B 108.3 . . ?
C20 C19 H19C 108.9 . . ?
O3A C19 H19C 108.9 . . ?
C20 C19 H19D 108.9 . . ?
O3A C19 H19D 108.9 . . ?
H19C C19 H19D 107.7 . . ?
N1 C23 C24 113.20(18) . . ?
N1 C23 H23A 108.9 . . ?
C24 C23 H23A 108.9 . . ?
N1 C23 H23B 108.9 . . ?
C24 C23 H23B 108.9 . . ?
H23A C23 H23B 107.8 . . ?
O2 C20 C19 108.32(19) . . ?
O2 C20 H20A 110.0 . . ?
C19 C20 H20A 110.0 . . ?
O2 C20 H20B 110.0 . . ?
C19 C20 H20B 110.0 . . ?
H20A C20 H20B 108.4 . . ?
O1 C22 C21 107.88(17) . . ?
O1 C22 H22A 110.1 . . ?
C21 C22 H22A 110.1 . . ?
O1 C22 H22B 110.1 . . ?
C21 C22 H22B 110.1 . . ?
H22A C22 H22B 108.4 . . ?
O2 C21 C22 114.89(18) . . ?
O2 C21 H21A 108.5 . . ?
C22 C21 H21A 108.5 . . ?
O2 C21 H21B 108.5 . . ?
C22 C21 H21B 108.5 . . ?
H21A C21 H21B 107.5 . . ?
C32 C33A C34A 113.1(2) . . ?
C32 C33A H33A 109.0 . . ?
C34A C33A H33A 109.0 . . ?
C32 C33A H33B 109.0 . . ?
C34A C33A H33B 109.0 . . ?
H33A C33A H33B 107.8 . . ?
C33A C34A C35A 110.4(3) . . ?
C33A C34A H34A 109.6 . . ?
C35A C34A H34A 109.6 . . ?
C33A C34A H34B 109.6 . . ?
C35A C34A H34B 109.6 . . ?
H34A C34A H34B 108.1 . . ?
C34A C35A H35A 109.5 . . ?
C34A C35A H35B 109.5 . . ?
H35A C35A H35B 109.5 . . ?
C34A C35A H35C 109.5 . . ?
H35A C35A H35C 109.5 . . ?
H35B C35A H35C 109.5 . . ?
C34B C33B C32 108.8(13) . . ?
C34B C33B H33C 109.9 . . ?
C32 C33B H33C 109.9 . . ?
C34B C33B H33D 109.9 . . ?
C32 C33B H33D 109.9 . . ?
H33C C33B H33D 108.3 . . ?
C33B C34B C35B 96(2) . . ?
C33B C34B H34C 112.6 . . ?
C35B C34B H34C 112.6 . . ?
C33B C34B H34D 112.6 . . ?
C35B C34B H34D 112.6 . . ?
H34C C34B H34D 110.1 . . ?
C34B C35B H35D 109.5 . . ?
C34B C35B H35E 109.5 . . ?
H35D C35B H35E 109.5 . . ?
C34B C35B H35F 109.5 . . ?
H35D C35B H35F 109.5 . . ?
H35E C35B H35F 109.5 . . ?
C13 O5A C12 120.9(10) . . ?
C12 O5B C13 113.9(2) . . ?
N50 C51 C50 179.1(3) . . ?
C51 C50 H50A 109.5 . . ?
C51 C50 H50B 109.5 . . ?
H50A C50 H50B 109.5 . . ?
C51 C50 H50C 109.5 . . ?
H50A C50 H50C 109.5 . . ?
H50B C50 H50C 109.5 . . ?
C42 C43 C37 119.45(18) . . ?
C42 C43 C29 119.62(18) . . ?
C37 C43 C29 120.9(2) . . ?
C43 C42 C40 119.75(19) . . ?
C43 C42 C26 119.86(18) . . ?
C40 C42 C26 120.4(2) . . ?

loop_
_geom_bond_atom_site_label_1
_geom_bond_atom_site_label_2
_geom_bond_distance
_geom_bond_site_symmetry_2
_geom_bond_publ_flag
O8 C30 1.219(2) . ?
O1 C1 1.365(2) . ?
O1 C22 1.436(2) . ?
C1 C2 1.367(3) . ?
C1 C10 1.437(3) . ?
N1 C23 1.459(3) . ?
N1 C16 1.465(3) . ?
N1 C17 1.470(3) . ?
O2 C20 1.410(3) . ?
O2 C21 1.415(3) . ?
C2 C3 1.419(3) . ?
C2 H2 0.9500 . ?
N2 C25 1.398(3) . ?
N2 C41 1.398(3) . ?
N2 C24 1.478(3) . ?
O7 C25 1.213(3) . ?
C3 C4 1.413(3) . ?
C3 C8 1.423(3) . ?
N3 C36 1.400(3) . ?
N3 C30 1.404(3) . ?
N3 C32 1.477(3) . ?
O4 C15 1.420(3) . ?
O4 C14 1.429(3) . ?
C4 C5 1.364(3) . ?
C4 H4 0.9500 . ?
C32 C33A 1.513(3) . ?
C32 C33B 1.67(2) . ?
C32 H32A 0.9900 . ?
C32 H32B 0.9900 . ?
C30 C29 1.478(3) . ?
C5 C6 1.407(3) . ?
C5 H5 0.9500 . ?
C6 C7 1.374(3) . ?
C6 H6 0.9500 . ?
O6 C10 1.362(2) . ?
O6 C11 1.437(2) . ?
C29 C28 1.383(3) . ?
C29 C43 1.412(3) . ?
C28 C27 1.401(3) . ?
C28 H28 0.9500 . ?
C7 C8 1.413(3) . ?
C7 H7 0.9500 . ?
C26 C27 1.381(3) . ?
C26 C42 1.414(3) . ?
C26 C25 1.484(3) . ?
C9 C10 1.368(3) . ?
C9 C8 1.422(3) . ?
C9 H9 0.9500 . ?
O9 C36 1.222(3) . ?
C27 H27 0.9500 . ?
C40 C39 1.374(3) . ?
C40 C42 1.412(3) . ?
C40 C41 1.480(3) . ?
O3B C19 1.405(3) . ?
O3B C18 1.419(3) . ?
O3A C18 1.327(15) . ?
O3A C19 1.529(15) . ?
O10 C41 1.215(2) . ?
C39 C38 1.393(3) . ?
C39 H39 0.9500 . ?
C38 C37 1.385(3) . ?
C38 H38 0.9500 . ?
C11 C12 1.504(3) . ?
C11 H11A 0.9900 . ?
C11 H11B 0.9900 . ?
C37 C43 1.411(3) . ?
C37 C36 1.472(3) . ?
C12 O5B 1.400(3) . ?
C12 O5A 1.517(13) . ?
C12 H12A 0.9900 . ?
C12 H12B 0.9900 . ?
C12 H12C 0.9900 . ?
C12 H12D 0.9900 . ?
C15 C16 1.504(3) . ?
C15 H15A 0.9900 . ?
C15 H15B 0.9900 . ?
C14 C13 1.494(3) . ?
C14 H14A 0.9900 . ?
C14 H14B 0.9900 . ?
C13 O5A 1.199(11) . ?
C13 O5B 1.424(3) . ?
C13 H13A 0.9900 . ?
C13 H13B 0.9900 . ?
C13 H13C 0.9900 . ?
C13 H13D 0.9900 . ?
C16 H16A 0.9900 . ?
C16 H16B 0.9900 . ?
C17 C18 1.500(3) . ?
C17 H17A 0.9900 . ?
C17 H17B 0.9900 . ?
C18 H18A 0.9900 . ?
C18 H18B 0.9900 . ?
C18 H18C 0.9900 . ?
C18 H18D 0.9900 . ?
C24 C23 1.532(3) . ?
C24 H24A 0.9900 . ?
C24 H24B 0.9900 . ?
C19 C20 1.492(3) . ?
C19 H19A 0.9900 . ?
C19 H19B 0.9900 . ?
C19 H19C 0.9900 . ?
C19 H19D 0.9900 . ?
C23 H23A 0.9900 . ?
C23 H23B 0.9900 . ?
C20 H20A 0.9900 . ?
C20 H20B 0.9900 . ?
C22 C21 1.510(3) . ?
C22 H22A 0.9900 . ?
C22 H22B 0.9900 . ?
C21 H21A 0.9900 . ?
C21 H21B 0.9900 . ?
C33A C34A 1.519(4) . ?
C33A H33A 0.9900 . ?
C33A H33B 0.9900 . ?
C34A C35A 1.532(6) . ?
C34A H34A 0.9900 . ?
C34A H34B 0.9900 . ?
C35A H35A 0.9800 . ?
C35A H35B 0.9800 . ?
C35A H35C 0.9800 . ?
C33B C34B 1.56(3) . ?
C33B H33C 0.9900 . ?
C33B H33D 0.9900 . ?
C34B C35B 1.69(5) . ?
C34B H34C 0.9900 . ?
C34B H34D 0.9900 . ?
C35B H35D 0.9800 . ?
C35B H35E 0.9800 . ?
C35B H35F 0.9800 . ?
C51 N50 1.141(3) . ?
C51 C50 1.451(3) . ?
C50 H50A 0.9800 . ?
C50 H50B 0.9800 . ?
C50 H50C 0.9800 . ?
C43 C42 1.407(3) . ?
